data_7160293
loop_
_publ_author_name
'Yang, Sha'
'Zhou, Jie'
'Gan, Ziyang'
'Wu, Shuai'
'Shi, Dan'
'Yan, Hong'
'Xie, Lili'
'Cheng, Jiajia'
'Li, Yuanming'

_publ_section_title
;
 Synthesis, Structure, and Reactivity of a Fully Aryl-substituted
 Pyrroles: Toward the Synthesis of Nitrogen-doped Buckybowl
;
_journal_name_full 'Organic &amp; Biomolecular Chemistry'
_journal_paper_doi 10.1039/D4OB01835D
_journal_year 2025
_chemical_formula_moiety 'C39 H29 N O5'
_chemical_formula_sum 'C39 H29 N O5'
_chemical_formula_weight 591.669
_space_group_crystal_system triclinic
_space_group_IT_number 2
_space_group_name_Hall '-P 1'
_space_group_name_H-M_alt 'P -1'
_symmetry_Int_Tables_number 2
_atom_sites_solution_primary dual
_audit_creation_date 2023-04-24
_audit_creation_method
;
Olex2 1.3
(compiled 2020.11.12 svn.r5f609507 for OlexSys, GUI svn.r6408)
;
_audit_update_record
;
2023-12-16 deposited with the CCDC.	2024-12-06 downloaded from the CCDC.
;
_cell_angle_alpha 109.969(8)
_cell_angle_beta 95.072(8)
_cell_angle_gamma 93.817(8)
_cell_formula_units_Z 2
_cell_length_a 7.4039(8)
_cell_length_b 13.9229(12)
_cell_length_c 16.6050(14)
_cell_measurement_reflns_used 3083
_cell_measurement_temperature 293
_cell_measurement_theta_max 22.7810
_cell_measurement_theta_min 2.3540
_cell_volume 1593.9(3)
_computing_cell_refinement 'CrysAlisPro 1.171.39.28b (Rigaku OD, 2015)'
_computing_data_collection 'CrysAlisPro 1.171.39.28b (Rigaku OD, 2015)'
_computing_data_reduction 'CrysAlisPro 1.171.39.28b (Rigaku OD, 2015)'
_computing_molecular_graphics 'Olex2 1.3 (Dolomanov et al., 2009)'
_computing_publication_material 'Olex2 1.3 (Dolomanov et al., 2009)'
_computing_structure_refinement 'olex2.refine 1.3 (Bourhis et al., 2015)'
_computing_structure_solution 'SHELXT 2014/5 (Sheldrick, 2014)'
_diffrn_ambient_temperature 293
_diffrn_detector 'CCD plate'
_diffrn_measured_fraction_theta_full 0.9993
_diffrn_measured_fraction_theta_max 0.9993
_diffrn_measurement_details
;
List of Runs (angles in degrees, time in seconds):

  # Type    Start    End  Width  t~exp~   \w     \q     \k     \f   Frames
#--------------------------------------------------------------------------
  1  \w     -9.00  78.00   0.50    3.00    --  -10.90  55.00-180.00  174
  2  \w    -81.00 -55.00   0.50    3.00    --  -10.90  55.00  60.00   52
  3  \w    -27.00  77.00   0.50    3.00    --  -10.90  55.00  60.00  208
  4  \w    -29.00  79.00   0.50    3.00    --  -10.90  55.00 -60.00  216
  5  \w    -86.00 -60.00   0.50    3.00    --  -10.90  43.00  90.00   52
  6  \w    -48.00  60.00   0.50    3.00    --  -10.90  43.00  90.00  216
  7  \w     -8.00  76.00   0.50    3.00    --  -10.90  29.00 -60.00  168
;
_diffrn_measurement_device 'four-circle diffractometer'
_diffrn_measurement_device_type 'XtaLAB AFC11 (RCD3): quarter-chi single'
_diffrn_measurement_method '\w scans'
_diffrn_orient_matrix_type 'CrysAlisPro convention (1999,Acta A55,543-557)'
_diffrn_orient_matrix_UB_11 -0.0230622000
_diffrn_orient_matrix_UB_12 0.0512942000
_diffrn_orient_matrix_UB_13 0.0141348000
_diffrn_orient_matrix_UB_21 0.0325330000
_diffrn_orient_matrix_UB_22 0.0059381000
_diffrn_orient_matrix_UB_23 0.0430821000
_diffrn_orient_matrix_UB_31 0.0880890000
_diffrn_orient_matrix_UB_32 0.0174189000
_diffrn_orient_matrix_UB_33 -0.0062562000
_diffrn_radiation_monochromator graphite
_diffrn_radiation_probe x-ray
_diffrn_radiation_type 'Mo K\a'
_diffrn_radiation_wavelength 0.71073
_diffrn_reflns_av_R_equivalents 0.0743
_diffrn_reflns_av_unetI/netI 0.1077
_diffrn_reflns_Laue_measured_fraction_full 0.9993
_diffrn_reflns_Laue_measured_fraction_max 0.9993
_diffrn_reflns_limit_h_max 8
_diffrn_reflns_limit_h_min -9
_diffrn_reflns_limit_k_max 18
_diffrn_reflns_limit_k_min -18
_diffrn_reflns_limit_l_max 21
_diffrn_reflns_limit_l_min -17
_diffrn_reflns_number 21016
_diffrn_reflns_point_group_measured_fraction_full 0.9993
_diffrn_reflns_point_group_measured_fraction_max 0.9993
_diffrn_reflns_theta_full 25.0267
_diffrn_reflns_theta_max 25.03
_diffrn_reflns_theta_min 2.37
_diffrn_source 'fine-focus sealed X-ray tube'
_diffrn_source_type 'Enhance (Mo) X-ray Source'
_exptl_absorpt_coefficient_mu 0.081
_exptl_absorpt_correction_T_max 0.999
_exptl_absorpt_correction_T_min 0.998
_exptl_absorpt_correction_type multi-scan
_exptl_absorpt_process_details
;
CrysAlisPro 1.171.39.28b (Rigaku Oxford Diffraction, 2015)
Empirical absorption correction using spherical harmonics,
 implemented in SCALE3 ABSPACK scaling algorithm.
;
_exptl_crystal_colour 'clear reddish red'
_exptl_crystal_colour_lustre clear
_exptl_crystal_colour_modifier reddish
_exptl_crystal_colour_primary red
_exptl_crystal_density_diffrn 1.233
_exptl_crystal_description block
_exptl_crystal_F_000 620.316
_exptl_crystal_size_max 0.02
_exptl_crystal_size_mid 0.01
_exptl_crystal_size_min 0.01
_refine_diff_density_max 0.4822
_refine_diff_density_min -0.3678
_refine_diff_density_rms 0.0947
_refine_ls_d_res_high 0.8400
_refine_ls_d_res_low 8.5962
_refine_ls_goodness_of_fit_ref 1.0203
_refine_ls_hydrogen_treatment constr
_refine_ls_matrix_type full
_refine_ls_number_constraints 50
_refine_ls_number_parameters 410
_refine_ls_number_reflns 5625
_refine_ls_number_restraints 0
_refine_ls_restrained_S_all 1.0203
_refine_ls_R_factor_all 0.1243
_refine_ls_R_factor_gt 0.0722
_refine_ls_shift/su_max 0.0004
_refine_ls_shift/su_mean 0.0000
_refine_ls_structure_factor_coef Fsqd
_refine_ls_weighting_details 'w=1/[\s^2^(Fo^2^)+(0.1311P)^2^+0.1656P] where P=(Fo^2^+2Fc^2^)/3'
_refine_ls_weighting_scheme calc
_refine_ls_wR_factor_gt 0.1959
_refine_ls_wR_factor_ref 0.2311
_reflns_Friedel_coverage 0.0
_reflns_limit_h_max 8
_reflns_limit_h_min -8
_reflns_limit_k_max 15
_reflns_limit_k_min -16
_reflns_limit_l_max 19
_reflns_limit_l_min 0
_reflns_number_gt 3237
_reflns_number_total 5625
_reflns_threshold_expression I>=2u(I)
_cod_data_source_file d4ob01835d2.cif
_cod_data_source_block 4c
_cod_database_code 7160293
_reflns_odcompleteness_completeness 99.91
_reflns_odcompleteness_iscentric 1
_reflns_odcompleteness_theta 26.32
_olex2_refinement_description
;
1. Fixed Uiso
 At 1.2 times of:
  All C(H) groups
 At 1.5 times of:
  All C(H,H,H) groups
2.a Aromatic/amide H refined with riding coordinates:
 C00G(H00G), C00I(H00I), C00M(H00M), C00R(H00R), C00S(H00S), C00T(H00T),
 C00U(H00U), C00V(H00V), C00X(H00X), C00Z(H00Z), C010(H010), C011(H011),
 C012(H012), C013(H013), C017(H017), C018(H018), C019(H019)
2.b Idealised Me refined as rotating group:
 C015(H01a,H01b,H01c), C016(H01d,H01e,H01f), C01A(H01g,H01h,H01i), C01B(H01j,
 H01k,H01l)
;
_smtbx_masks_void_probe_radius 1.2
_smtbx_masks_void_truncation_radius 1.2
_olex2_submission_special_instructions 'No special instructions were received'
_oxdiff_exptl_absorpt_empirical_details
;
Empirical correction (ABSPACK) includes:
- Absorption correction using spherical harmonics
- Frame scaling
;
_oxdiff_exptl_absorpt_empirical_full_max 1.259
_oxdiff_exptl_absorpt_empirical_full_min 0.786

loop_
_space_group_symop_id
_space_group_symop_operation_xyz
1 x,y,z
2 -x,-y,-z

loop_
_atom_site_label
_atom_site_type_symbol
_atom_site_fract_x
_atom_site_fract_y
_atom_site_fract_z
_atom_site_U_iso_or_equiv
_atom_site_adp_type
_atom_site_occupancy
_atom_site_refinement_flags_posn
O002 O 0.8058(3) 0.70563(19) 0.14764(18) 0.0621(7) Uani 1.000000 .
O003 O 0.2356(3) 0.5166(2) 0.06576(17) 0.0633(7) Uani 1.000000 .
O004 O 0.8397(4) 0.6567(2) 0.73858(16) 0.0641(7) Uani 1.000000 .
O005 O 0.4587(4) -0.0436(2) 0.2995(2) 0.0866(10) Uani 1.000000 .
O006 O 0.9759(4) -0.0218(2) 0.1546(2) 0.0802(9) Uani 1.000000 .
N001 N 0.6576(4) 0.33127(19) 0.23705(16) 0.0400(7) Uani 1.000000 .
C007 C 0.7146(4) 0.3711(2) 0.3795(2) 0.0396(8) Uani 1.000000 .
C009 C 0.7149(4) 0.5655(2) 0.4299(2) 0.0395(8) Uani 1.000000 .
C00A C 0.7510(4) 0.3724(2) 0.4683(2) 0.0384(8) Uani 1.000000 .
C00B C 0.6629(4) 0.4375(2) 0.2721(2) 0.0393(8) Uani 1.000000 .
C00C C 0.7538(4) 0.5623(2) 0.5120(2) 0.0418(8) Uani 1.000000 .
C00D C 0.6966(4) 0.4649(2) 0.3609(2) 0.0363(7) Uani 1.000000 .
C00E C 0.6181(4) 0.4976(2) 0.2160(2) 0.0395(8) Uani 1.000000 .
C00F C 0.7036(4) 0.1787(2) 0.2781(2) 0.0398(8) Uani 1.000000 .
C00G C 0.4459(4) 0.4771(2) 0.1686(2) 0.0408(8) Uani 1.000000 .
H00G H 0.3611(4) 0.4274(2) 0.1732(2) 0.0489(10) Uiso 1.000000 R
C00H C 0.6288(5) 0.2721(2) 0.1461(2) 0.0410(8) Uani 1.000000 .
C00I C 0.7413(5) 0.5733(2) 0.2107(2) 0.0420(8) Uani 1.000000 .
H00I H 0.8555(5) 0.5876(2) 0.2429(2) 0.0504(10) Uiso 1.000000 R
C00J C 0.7690(4) 0.4702(2) 0.5307(2) 0.0415(8) Uani 1.000000 .
C00K C 0.6906(4) 0.2894(2) 0.3010(2) 0.0396(8) Uani 1.000000 .
C00L C 0.7814(4) 0.6474(3) 0.5889(2) 0.0458(9) Uani 1.000000 .
C00M C 0.5793(5) 0.1166(3) 0.2997(2) 0.0487(9) Uani 1.000000 .
H00M H 0.4868(5) 0.1453(3) 0.3316(2) 0.0584(11) Uiso 1.000000 R
C00N C 0.6946(5) 0.6283(2) 0.1571(2) 0.0453(9) Uani 1.000000 .
C00O C 0.4022(5) 0.5314(3) 0.1146(2) 0.0451(9) Uani 1.000000 .
C00P C 0.8011(4) 0.4918(3) 0.6197(2) 0.0457(9) Uani 1.000000 .
C00Q C 0.8133(4) 0.6070(3) 0.6618(2) 0.0496(9) Uani 1.000000 .
C00R C 0.5246(5) 0.6066(3) 0.1087(2) 0.0479(9) Uani 1.000000 .
H00R H 0.4937(5) 0.6427(3) 0.0725(2) 0.0574(11) Uiso 1.000000 R
C00S C 0.7694(5) 0.2915(3) 0.5002(2) 0.0485(9) Uani 1.000000 .
H00S H 0.7609(5) 0.2241(3) 0.4620(2) 0.0582(11) Uiso 1.000000 R
C00T C 0.8436(5) 0.1342(2) 0.2301(2) 0.0454(9) Uani 1.000000 .
H00T H 0.9314(5) 0.1750(2) 0.2163(2) 0.0545(10) Uiso 1.000000 R
C00U C 0.8142(5) 0.4120(3) 0.6495(2) 0.0530(9) Uani 1.000000 .
H00U H 0.8319(5) 0.4235(3) 0.7083(2) 0.0635(11) Uiso 1.000000 R
C00V C 0.7742(5) 0.7435(3) 0.5839(2) 0.0539(10) Uani 1.000000 .
H00V H 0.7991(5) 0.8023(3) 0.6329(2) 0.0647(11) Uiso 1.000000 R
C00W C 0.8484(5) 0.0297(3) 0.2042(2) 0.0488(9) Uani 1.000000 .
C00X C 0.7242(5) -0.0330(3) 0.2253(2) 0.0506(9) Uani 1.000000 .
H00X H 0.7301(5) -0.1036(3) 0.2070(2) 0.0607(11) Uiso 1.000000 R
C00Y C 0.5902(5) 0.0116(3) 0.2744(2) 0.0523(9) Uani 1.000000 .
C00Z C 0.6985(5) 0.6642(3) 0.4273(2) 0.0499(9) Uani 1.000000 .
H00Z H 0.6675(5) 0.6725(3) 0.3748(2) 0.0599(11) Uiso 1.000000 R
C010 C 0.8004(5) 0.3123(3) 0.5886(2) 0.0547(10) Uani 1.000000 .
H010 H 0.8124(5) 0.2576(3) 0.6082(2) 0.0657(12) Uiso 1.000000 R
C011 C 0.7282(5) 0.7497(3) 0.5026(3) 0.0564(10) Uani 1.000000 .
H011 H 0.7168(5) 0.8142(3) 0.4987(3) 0.0677(12) Uiso 1.000000 R
C012 C 0.7672(6) 0.2729(3) 0.0966(2) 0.0603(10) Uani 1.000000 .
H012 H 0.8787(6) 0.3112(3) 0.1212(2) 0.0723(12) Uiso 1.000000 R
C013 C 0.4660(5) 0.2150(3) 0.1107(3) 0.0644(11) Uani 1.000000 .
H013 H 0.3737(5) 0.2145(3) 0.1451(3) 0.0773(13) Uiso 1.000000 R
C015 C 0.9838(5) 0.7292(3) 0.1923(3) 0.0714(12) Uani 1.000000 .
H01a H 0.9773(6) 0.743(2) 0.2526(4) 0.1071(18) Uiso 1.000000 GR
H01b H 1.0531(13) 0.6720(9) 0.1701(13) 0.1071(18) Uiso 1.000000 GR
H01c H 1.0418(15) 0.7886(14) 0.1845(16) 0.1071(18) Uiso 1.000000 GR
C016 C 0.1122(6) 0.4333(3) 0.0640(3) 0.0739(13) Uani 1.000000 .
H01d H 0.082(3) 0.4437(12) 0.1212(5) 0.1108(19) Uiso 1.000000 GR
H01e H 0.0033(18) 0.4294(15) 0.0265(16) 0.1108(19) Uiso 1.000000 GR
H01f H 0.1678(17) 0.3704(4) 0.0430(19) 0.1108(19) Uiso 1.000000 GR
C017 C 0.7381(7) 0.2157(3) 0.0094(3) 0.0767(13) Uani 1.000000 .
H017 H 0.8302(7) 0.2162(3) -0.0251(3) 0.0920(15) Uiso 1.000000 R
C018 C 0.5767(7) 0.1588(3) -0.0263(3) 0.0764(13) Uani 1.000000 .
H018 H 0.5593(7) 0.1201(3) -0.0850(3) 0.0917(16) Uiso 1.000000 R
C019 C 0.4387(7) 0.1581(3) 0.0236(3) 0.0811(14) Uani 1.000000 .
H019 H 0.3275(7) 0.1195(3) -0.0012(3) 0.0973(16) Uiso 1.000000 R
C01A C 0.4686(7) -0.1491(3) 0.2817(4) 0.0967(17) Uani 1.000000 .
H01g H 0.376(4) -0.1750(7) 0.308(2) 0.145(3) Uiso 1.000000 GR
H01h H 0.449(5) -0.1846(5) 0.2204(4) 0.145(3) Uiso 1.000000 GR
H01i H 0.587(2) -0.1597(4) 0.304(2) 0.145(3) Uiso 1.000000 GR
C01B C 1.1118(8) 0.0395(4) 0.1344(4) 0.115(2) Uani 1.000000 .
H01j H 1.176(4) 0.088(2) 0.1868(4) 0.173(3) Uiso 1.000000 GR
H01k H 1.196(4) -0.0035(6) 0.102(3) 0.173(3) Uiso 1.000000 GR
H01l H 1.0560(10) 0.076(3) 0.101(3) 0.173(3) Uiso 1.000000 GR

loop_
_atom_site_aniso_label
_atom_site_aniso_U_11
_atom_site_aniso_U_22
_atom_site_aniso_U_33
_atom_site_aniso_U_12
_atom_site_aniso_U_13
_atom_site_aniso_U_23
O002 0.0624(17) 0.0550(15) 0.0752(19) -0.0087(13) 0.0039(14) 0.0346(14)
O003 0.0542(16) 0.0734(18) 0.0693(19) 0.0019(14) -0.0095(13) 0.0390(15)
O004 0.0705(17) 0.0698(17) 0.0372(16) -0.0103(14) 0.0089(13) 0.0025(13)
O005 0.087(2) 0.0568(18) 0.127(3) -0.0023(15) 0.0405(19) 0.0418(18)
O006 0.0754(19) 0.0510(16) 0.112(3) 0.0176(15) 0.0460(18) 0.0146(16)
N001 0.0496(17) 0.0356(15) 0.0346(16) 0.0020(12) 0.0054(12) 0.0125(12)
C007 0.0376(18) 0.0422(19) 0.039(2) 0.0067(15) 0.0070(14) 0.0138(16)
C009 0.0362(18) 0.0415(19) 0.038(2) 0.0049(14) 0.0084(14) 0.0097(15)
C00A 0.0360(18) 0.0430(19) 0.0359(19) 0.0043(15) 0.0041(14) 0.0134(16)
C00B 0.0398(18) 0.0338(18) 0.041(2) -0.0003(14) 0.0053(15) 0.0099(15)
C00C 0.0364(18) 0.0436(19) 0.039(2) 0.0052(15) 0.0080(15) 0.0058(16)
C00D 0.0391(18) 0.0326(17) 0.036(2) 0.0048(14) 0.0067(14) 0.0093(14)
C00E 0.046(2) 0.0374(18) 0.0340(19) 0.0077(16) 0.0070(15) 0.0103(15)
C00F 0.046(2) 0.0388(18) 0.0337(18) 0.0050(15) 0.0035(15) 0.0122(15)
C00G 0.043(2) 0.0394(18) 0.041(2) 0.0040(15) 0.0086(15) 0.0149(16)
C00H 0.056(2) 0.0348(17) 0.0298(19) 0.0029(16) 0.0014(16) 0.0092(15)
C00I 0.0423(19) 0.0402(19) 0.043(2) 0.0035(16) 0.0055(15) 0.0139(16)
C00J 0.0378(19) 0.045(2) 0.042(2) 0.0041(15) 0.0074(15) 0.0165(16)
C00K 0.0447(19) 0.0367(18) 0.0377(19) 0.0036(15) 0.0063(15) 0.0130(15)
C00L 0.0406(19) 0.048(2) 0.041(2) -0.0001(16) 0.0107(15) 0.0050(16)
C00M 0.052(2) 0.044(2) 0.051(2) 0.0087(17) 0.0193(17) 0.0139(17)
C00N 0.052(2) 0.0371(18) 0.048(2) 0.0050(16) 0.0104(17) 0.0157(16)
C00O 0.046(2) 0.047(2) 0.042(2) 0.0090(17) 0.0027(16) 0.0156(17)
C00P 0.0401(19) 0.058(2) 0.035(2) 0.0052(16) 0.0085(15) 0.0107(17)
C00Q 0.0384(19) 0.062(2) 0.038(2) -0.0009(17) 0.0061(16) 0.0048(19)
C00R 0.055(2) 0.044(2) 0.050(2) 0.0086(17) 0.0054(18) 0.0230(17)
C00S 0.055(2) 0.047(2) 0.045(2) 0.0094(17) 0.0098(17) 0.0167(17)
C00T 0.047(2) 0.0400(19) 0.049(2) 0.0014(16) 0.0114(16) 0.0135(16)
C00U 0.051(2) 0.074(3) 0.036(2) 0.0098(19) 0.0082(16) 0.020(2)
C00V 0.054(2) 0.047(2) 0.047(2) 0.0037(17) 0.0115(18) -0.0023(17)
C00W 0.047(2) 0.041(2) 0.055(2) 0.0083(17) 0.0113(17) 0.0102(17)
C00X 0.054(2) 0.0342(19) 0.060(2) 0.0041(17) 0.0026(19) 0.0127(17)
C00Y 0.057(2) 0.045(2) 0.059(2) -0.0054(18) 0.0077(19) 0.0249(18)
C00Z 0.059(2) 0.041(2) 0.048(2) 0.0098(16) 0.0116(17) 0.0106(17)
C010 0.062(2) 0.062(2) 0.046(2) 0.0090(19) 0.0062(18) 0.026(2)
C011 0.059(2) 0.038(2) 0.067(3) 0.0083(17) 0.013(2) 0.0095(19)
C012 0.071(3) 0.063(2) 0.042(2) -0.001(2) 0.015(2) 0.0121(19)
C013 0.062(3) 0.062(2) 0.055(3) -0.003(2) 0.007(2) 0.004(2)
C015 0.057(3) 0.063(3) 0.099(4) -0.010(2) 0.002(2) 0.039(2)
C016 0.061(3) 0.079(3) 0.082(3) -0.014(2) -0.017(2) 0.039(3)
C017 0.103(4) 0.080(3) 0.045(3) 0.009(3) 0.021(2) 0.015(2)
C018 0.105(4) 0.070(3) 0.040(2) 0.014(3) -0.008(3) 0.003(2)
C019 0.076(3) 0.077(3) 0.062(3) -0.003(2) -0.012(3) -0.004(2)
C01A 0.107(4) 0.055(3) 0.134(5) -0.010(3) 0.034(3) 0.038(3)
C01B 0.101(4) 0.079(3) 0.159(6) 0.019(3) 0.085(4) 0.016(3)

loop_
_atom_type_symbol
_atom_type_scat_dispersion_real
_atom_type_scat_dispersion_imag
_atom_type_scat_Cromer_Mann_a1
_atom_type_scat_Cromer_Mann_a2
_atom_type_scat_Cromer_Mann_a3
_atom_type_scat_Cromer_Mann_a4
_atom_type_scat_Cromer_Mann_b1
_atom_type_scat_Cromer_Mann_b2
_atom_type_scat_Cromer_Mann_b3
_atom_type_scat_Cromer_Mann_b4
_atom_type_scat_Cromer_Mann_c
_atom_type_scat_source
_atom_type_scat_dispersion_source
H 0.00000 0.00000 0.49300 0.32291 0.14019 0.04081 10.51090 26.12570 3.14236 57.79970 0.0030380000826 'International Tables Volume C Table 6.1.1.4 (pp. 500-502)' 'Henke, Gullikson and Davis, At. Data and Nucl. Data Tables, 1993, 54, 2'
C 0.00347 0.00161 2.31000 1.02000 1.58860 0.86500 20.84390 10.20750 0.56870 51.65120 0.215599998832 'International Tables Volume C Table 6.1.1.4 (pp. 500-502)' 'Henke, Gullikson and Davis, At. Data and Nucl. Data Tables, 1993, 54, 2'
O 0.01158 0.00611 3.04850 2.28680 1.54630 0.86700 13.27710 5.70110 0.32390 32.90890 0.250800013542 'International Tables Volume C Table 6.1.1.4 (pp. 500-502)' 'Henke, Gullikson and Davis, At. Data and Nucl. Data Tables, 1993, 54, 2'
N 0.00653 0.00323 12.21260 3.13220 2.01250 1.16630 0.00570 9.89330 28.99750 0.58260 -11.5290002823 'International Tables Volume C Table 6.1.1.4 (pp. 500-502)' 'Henke, Gullikson and Davis, At. Data and Nucl. Data Tables, 1993, 54, 2'

loop_
_geom_angle_atom_site_label_1
_geom_angle_atom_site_label_2
_geom_angle_atom_site_label_3
_geom_angle
_geom_angle_site_symmetry_1
_geom_angle_site_symmetry_3
_geom_angle_publ_flag
C015 O002 C00N 118.3(3) . . ?
C016 O003 C00O 117.1(3) . . ?
C01A O005 C00Y 119.3(3) . . ?
C01B O006 C00W 116.4(3) . . ?
C00H N001 C00B 124.8(3) . . ?
C00K N001 C00B 111.1(3) . . ?
C00K N001 C00H 124.1(3) . . ?
C00D C007 C00A 121.7(3) . . ?
C00K C007 C00A 130.7(3) . . ?
C00K C007 C00D 107.5(3) . . ?
C00D C009 C00C 114.2(3) . . ?
C00Z C009 C00C 114.5(3) . . ?
C00Z C009 C00D 131.3(3) . . ?
C00J C00A C007 113.9(3) . . ?
C00S C00A C007 130.8(3) . . ?
C00S C00A C00J 115.3(3) . . ?
C00D C00B N001 107.2(3) . . ?
C00E C00B N001 120.3(3) . . ?
C00E C00B C00D 132.2(3) . . ?
C00J C00C C009 124.4(3) . . ?
C00L C00C C009 125.8(3) . . ?
C00L C00C C00J 109.8(3) . . ?
C009 C00D C007 121.5(3) . . ?
C00B C00D C007 107.4(3) . . ?
C00B C00D C009 131.1(3) . . ?
C00G C00E C00B 118.5(3) . . ?
C00I C00E C00B 121.5(3) . . ?
C00I C00E C00G 120.0(3) . . ?
C00M C00F C00K 121.8(3) . . ?
C00T C00F C00K 119.2(3) . . ?
C00T C00F C00M 119.0(3) . . ?
H00G C00G C00E 120.28(19) . . ?
C00O C00G C00E 119.4(3) . . ?
C00O C00G H00G 120.3(2) . . ?
C012 C00H N001 119.3(3) . . ?
C013 C00H N001 119.8(3) . . ?
C013 C00H C012 120.9(3) . . ?
H00I C00I C00E 120.01(19) . . ?
C00N C00I C00E 120.0(3) . . ?
C00N C00I H00I 120.0(2) . . ?
C00C C00J C00A 124.2(3) . . ?
C00P C00J C00A 124.9(3) . . ?
C00P C00J C00C 110.9(3) . . ?
C007 C00K N001 106.7(3) . . ?
C00F C00K N001 120.4(3) . . ?
C00F C00K C007 132.7(3) . . ?
C00Q C00L C00C 107.1(3) . . ?
C00V C00L C00C 118.3(3) . . ?
C00V C00L C00Q 134.5(3) . . ?
H00M C00M C00F 119.66(19) . . ?
C00Y C00M C00F 120.7(3) . . ?
C00Y C00M H00M 119.7(2) . . ?
C00I C00N O002 124.8(3) . . ?
C00R C00N O002 115.1(3) . . ?
C00R C00N C00I 120.1(3) . . ?
C00G C00O O003 123.4(3) . . ?
C00R C00O O003 115.6(3) . . ?
C00R C00O C00G 120.9(3) . . ?
C00Q C00P C00J 106.5(3) . . ?
C00U C00P C00J 118.8(3) . . ?
C00U C00P C00Q 134.7(3) . . ?
C00L C00Q O004 127.2(3) . . ?
C00P C00Q O004 127.1(4) . . ?
C00P C00Q C00L 105.6(3) . . ?
C00O C00R C00N 119.6(3) . . ?
H00R C00R C00N 120.2(2) . . ?
H00R C00R C00O 120.2(2) . . ?
H00S C00S C00A 119.9(2) . . ?
C010 C00S C00A 120.1(3) . . ?
C010 C00S H00S 119.9(2) . . ?
H00T C00T C00F 120.47(19) . . ?
C00W C00T C00F 119.1(3) . . ?
C00W C00T H00T 120.5(2) . . ?
H00U C00U C00P 121.0(2) . . ?
C010 C00U C00P 118.0(3) . . ?
C010 C00U H00U 121.0(2) . . ?
H00V C00V C00L 121.2(2) . . ?
C011 C00V C00L 117.6(3) . . ?
C011 C00V H00V 121.2(2) . . ?
C00T C00W O006 123.6(3) . . ?
C00X C00W O006 114.1(3) . . ?
C00X C00W C00T 122.3(3) . . ?
H00X C00X C00W 120.9(2) . . ?
C00Y C00X C00W 118.3(3) . . ?
C00Y C00X H00X 120.9(2) . . ?
C00M C00Y O005 116.0(3) . . ?
C00X C00Y O005 123.3(3) . . ?
C00X C00Y C00M 120.6(3) . . ?
H00Z C00Z C009 119.7(2) . . ?
C011 C00Z C009 120.6(3) . . ?
C011 C00Z H00Z 119.7(2) . . ?
C00U C010 C00S 122.8(3) . . ?
H010 C010 C00S 118.6(2) . . ?
H010 C010 C00U 118.6(2) . . ?
C00Z C011 C00V 123.0(3) . . ?
H011 C011 C00V 118.5(2) . . ?
H011 C011 C00Z 118.5(2) . . ?
H012 C012 C00H 120.6(2) . . ?
C017 C012 C00H 118.8(4) . . ?
C017 C012 H012 120.6(3) . . ?
H013 C013 C00H 120.1(2) . . ?
C019 C013 C00H 119.8(4) . . ?
C019 C013 H013 120.1(3) . . ?
H01a C015 O002 109.5 . . ?
H01b C015 O002 109.5 . . ?
H01b C015 H01a 109.5 . . ?
H01c C015 O002 109.5 . . ?
H01c C015 H01a 109.5 . . ?
H01c C015 H01b 109.5 . . ?
H01d C016 O003 109.5 . . ?
H01e C016 O003 109.5 . . ?
H01e C016 H01d 109.5 . . ?
H01f C016 O003 109.5 . . ?
H01f C016 H01d 109.5 . . ?
H01f C016 H01e 109.5 . . ?
H017 C017 C012 119.7(3) . . ?
C018 C017 C012 120.7(4) . . ?
C018 C017 H017 119.7(3) . . ?
H018 C018 C017 119.8(3) . . ?
C019 C018 C017 120.3(4) . . ?
C019 C018 H018 119.8(3) . . ?
C018 C019 C013 119.5(4) . . ?
H019 C019 C013 120.2(3) . . ?
H019 C019 C018 120.2(3) . . ?
H01g C01A O005 109.5 . . ?
H01h C01A O005 109.5 . . ?
H01h C01A H01g 109.5 . . ?
H01i C01A O005 109.5 . . ?
H01i C01A H01g 109.5 . . ?
H01i C01A H01h 109.5 . . ?
H01j C01B O006 109.5 . . ?
H01k C01B O006 109.5 . . ?
H01k C01B H01j 109.5 . . ?
H01l C01B O006 109.5 . . ?
H01l C01B H01j 109.5 . . ?
H01l C01B H01k 109.5 . . ?

loop_
_geom_bond_atom_site_label_1
_geom_bond_atom_site_label_2
_geom_bond_distance
_geom_bond_site_symmetry_2
_geom_bond_publ_flag
O002 C00N 1.371(4) . ?
O002 C015 1.413(5) . ?
O003 C00O 1.377(4) . ?
O003 C016 1.418(5) . ?
O004 C00Q 1.216(4) . ?
O005 C00Y 1.380(4) . ?
O005 C01A 1.403(5) . ?
O006 C00W 1.381(4) . ?
O006 C01B 1.411(6) . ?
N001 C00B 1.388(4) . ?
N001 C00H 1.440(4) . ?
N001 C00K 1.386(4) . ?
C007 C00A 1.468(4) . ?
C007 C00D 1.453(4) . ?
C007 C00K 1.395(4) . ?
C009 C00C 1.385(5) . ?
C009 C00D 1.465(4) . ?
C009 C00Z 1.402(5) . ?
C00A C00J 1.391(4) . ?
C00A C00S 1.407(5) . ?
C00B C00D 1.385(4) . ?
C00B C00E 1.482(5) . ?
C00C C00J 1.427(5) . ?
C00C C00L 1.400(5) . ?
C00E C00G 1.396(4) . ?
C00E C00I 1.378(4) . ?
C00F C00K 1.468(4) . ?
C00F C00M 1.374(5) . ?
C00F C00T 1.410(4) . ?
C00G H00G 0.9300 . ?
C00G C00O 1.388(5) . ?
C00H C012 1.372(5) . ?
C00H C013 1.363(5) . ?
C00I H00I 0.9300 . ?
C00I C00N 1.395(5) . ?
C00J C00P 1.400(5) . ?
C00L C00Q 1.506(5) . ?
C00L C00V 1.372(5) . ?
C00M H00M 0.9300 . ?
C00M C00Y 1.387(5) . ?
C00N C00R 1.388(5) . ?
C00O C00R 1.374(5) . ?
C00P C00Q 1.507(5) . ?
C00P C00U 1.367(5) . ?
C00R H00R 0.9300 . ?
C00S H00S 0.9300 . ?
C00S C010 1.391(5) . ?
C00T H00T 0.9300 . ?
C00T C00W 1.372(5) . ?
C00U H00U 0.9300 . ?
C00U C010 1.401(5) . ?
C00V H00V 0.9300 . ?
C00V C011 1.396(5) . ?
C00W C00X 1.375(5) . ?
C00X H00X 0.9300 . ?
C00X C00Y 1.384(5) . ?
C00Z H00Z 0.9300 . ?
C00Z C011 1.388(5) . ?
C010 H010 0.9300 . ?
C011 H011 0.9300 . ?
C012 H012 0.9300 . ?
C012 C017 1.382(6) . ?
C013 H013 0.9300 . ?
C013 C019 1.381(6) . ?
C015 H01a 0.9600 . ?
C015 H01b 0.9600 . ?
C015 H01c 0.9600 . ?
C016 H01d 0.9600 . ?
C016 H01e 0.9600 . ?
C016 H01f 0.9600 . ?
C017 H017 0.9300 . ?
C017 C018 1.354(7) . ?
C018 H018 0.9300 . ?
C018 C019 1.373(7) . ?
C019 H019 0.9300 . ?
C01A H01g 0.9600 . ?
C01A H01h 0.9600 . ?
C01A H01i 0.9600 . ?
C01B H01j 0.9600 . ?
C01B H01k 0.9600 . ?
C01B H01l 0.9600 . ?

loop_
_geom_torsion_atom_site_label_1
_geom_torsion_atom_site_label_2
_geom_torsion_atom_site_label_3
_geom_torsion_atom_site_label_4
_geom_torsion
_geom_torsion_site_symmetry_1
_geom_torsion_site_symmetry_2
_geom_torsion_site_symmetry_3
_geom_torsion_site_symmetry_4
_geom_torsion_publ_flag
O002 C00N C00I C00E 179.3(3) . . . . ?
O002 C00N C00R C00O -179.0(3) . . . . ?
O003 C00O C00G C00E -179.7(3) . . . . ?
O003 C00O C00R C00N 178.6(3) . . . . ?
O004 C00Q C00L C00C -178.8(4) . . . . ?
O004 C00Q C00L C00V 0.9(5) . . . . ?
O004 C00Q C00P C00J 179.9(4) . . . . ?
O004 C00Q C00P C00U -0.1(5) . . . . ?
O005 C00Y C00M C00F 179.9(3) . . . . ?
O005 C00Y C00X C00W -179.9(4) . . . . ?
O006 C00W C00T C00F 177.7(3) . . . . ?
O006 C00W C00X C00Y -179.5(3) . . . . ?
N001 C00B C00D C007 0.8(3) . . . . ?
N001 C00B C00D C009 -179.5(2) . . . . ?
N001 C00B C00E C00G 59.4(3) . . . . ?
N001 C00B C00E C00I -121.4(3) . . . . ?
N001 C00H C012 C017 179.9(3) . . . . ?
N001 C00H C013 C019 -179.8(4) . . . . ?
N001 C00K C007 C00A 179.2(2) . . . . ?
N001 C00K C007 C00D -0.5(3) . . . . ?
N001 C00K C00F C00M -115.2(3) . . . . ?
N001 C00K C00F C00T 62.6(3) . . . . ?
C007 C00A C00J C00C 0.2(3) . . . . ?
C007 C00A C00J C00P 179.0(3) . . . . ?
C007 C00A C00S C010 -178.6(4) . . . . ?
C007 C00D C009 C00C 1.3(3) . . . . ?
C007 C00D C009 C00Z -178.2(3) . . . . ?
C007 C00D C00B C00E 174.3(2) . . . . ?
C007 C00K C00F C00M 68.8(4) . . . . ?
C007 C00K C00F C00T -113.4(4) . . . . ?
C009 C00C C00J C00A 1.7(4) . . . . ?
C009 C00C C00J C00P -177.3(3) . . . . ?
C009 C00C C00L C00Q 178.1(3) . . . . ?
C009 C00C C00L C00V -1.6(4) . . . . ?
C009 C00D C00B C00E -6.0(4) . . . . ?
C009 C00Z C011 C00V -0.3(4) . . . . ?
C00A C00J C00C C00L -179.2(3) . . . . ?
C00A C00J C00P C00Q 179.2(3) . . . . ?
C00A C00J C00P C00U -0.8(4) . . . . ?
C00A C00S C010 C00U 0.1(4) . . . . ?
C00B C00E C00G C00O -179.0(3) . . . . ?
C00B C00E C00I C00N 179.9(3) . . . . ?
C00C C00J C00P C00Q -1.8(3) . . . . ?
C00C C00J C00P C00U 178.2(3) . . . . ?
C00C C00L C00Q C00P -0.1(3) . . . . ?
C00C C00L C00V C011 4.0(4) . . . . ?
C00E C00G C00O C00R -1.5(4) . . . . ?
C00E C00I C00N C00R -0.3(4) . . . . ?
C00F C00M C00Y C00X -1.4(4) . . . . ?
C00F C00T C00W C00X -1.8(4) . . . . ?
C00G C00O C00R C00N 0.3(4) . . . . ?
C00H C012 C017 C018 -0.9(5) . . . . ?
C00H C013 C019 C018 0.6(5) . . . . ?
C00I C00N C00R C00O 0.6(4) . . . . ?
C00J C00P C00Q C00L 1.1(3) . . . . ?
C00J C00P C00U C010 1.9(4) . . . . ?
C00L C00Q C00P C00U -178.9(3) . . . . ?
C00L C00V C011 C00Z -3.2(4) . . . . ?
C00M C00Y C00X C00W 1.6(4) . . . . ?
C00P C00U C010 C00S -1.7(4) . . . . ?
C00T C00W C00X C00Y 0.1(4) . . . . ?
C012 C017 C018 C019 0.7(5) . . . . ?
C013 C019 C018 C017 -0.5(6) . . . . ?

loop_
_smtbx_masks_void_nr
_smtbx_masks_void_average_x
_smtbx_masks_void_average_y
_smtbx_masks_void_average_z
_smtbx_masks_void_volume
_smtbx_masks_void_count_electrons
_smtbx_masks_void_content
1 -0.987 0.000 0.500 182.7 43.0 ?
